data_7034537
loop_
_publ_author_name
'Wu, Li'
'Zhong, Wei'
'Xu, Beibei'
'Wei, Zhenhong'
'Liu, Xiaoming'

_publ_section_title
;
 Synthesis and characterization of copper(ii) complexes with multidentate
 ligands as catalysts for the direct hydroxylation of benzene to phenol.
;
_journal_issue 17
_journal_name_full 'Dalton transactions (Cambridge, England : 2003)'
_journal_page_first 8013
_journal_page_last 8020
_journal_paper_doi 10.1039/c5dt00575b
_journal_volume 44
_journal_year 2015
_chemical_formula_sum 'C15 H17 Cl2 Cu N3 O'
_chemical_formula_weight 389.76
_chemical_name_systematic
; 
 ? 
;
_space_group_IT_number 14
_symmetry_cell_setting monoclinic
_symmetry_space_group_name_Hall '-P 2ybc'
_symmetry_space_group_name_H-M 'P 1 21/c 1'
_atom_sites_solution_hydrogens geom
_atom_sites_solution_primary direct
_atom_sites_solution_secondary difmap
_audit_creation_method SHELXL-97
_audit_update_record
;
2015-03-02 deposited with the CCDC.
2015-03-23 downloaded from the CCDC.
;
_cell_angle_alpha 90.00
_cell_angle_beta 97.941(6)
_cell_angle_gamma 90.00
_cell_formula_units_Z 4
_cell_length_a 9.268(4)
_cell_length_b 13.526(6)
_cell_length_c 13.154(6)
_cell_measurement_reflns_used 5687
_cell_measurement_temperature 296(2)
_cell_measurement_theta_max 27.7718
_cell_measurement_theta_min 2.6817
_cell_volume 1633.2(13)
_computing_cell_refinement 'Bruker SMART'
_computing_data_collection 'Bruker SMART'
_computing_data_reduction 'Bruker SAINT'
_computing_molecular_graphics 'Bruker SHELXTL'
_computing_publication_material 'Bruker SHELXTL'
_computing_structure_refinement 'SHELXL-97 (Sheldrick, 1997)'
_computing_structure_solution 'SHELXS-97 (Sheldrick, 1990)'
_diffrn_ambient_temperature 296(2)
_diffrn_measured_fraction_theta_full 0.998
_diffrn_measured_fraction_theta_max 0.998
_diffrn_measurement_device_type 'CCD area detector'
_diffrn_measurement_method 'phi and omega scans'
_diffrn_radiation_monochromator graphite
_diffrn_radiation_source 'fine-focus sealed tube'
_diffrn_radiation_type MoK\a
_diffrn_radiation_wavelength 0.71073
_diffrn_reflns_av_R_equivalents 0.0646
_diffrn_reflns_av_unetI/netI 0.0569
_diffrn_reflns_limit_h_max 11
_diffrn_reflns_limit_h_min -10
_diffrn_reflns_limit_k_max 16
_diffrn_reflns_limit_k_min -16
_diffrn_reflns_limit_l_max 15
_diffrn_reflns_limit_l_min -16
_diffrn_reflns_number 12307
_diffrn_reflns_theta_full 26.00
_diffrn_reflns_theta_max 26.00
_diffrn_reflns_theta_min 2.17
_exptl_absorpt_coefficient_mu 1.668
_exptl_absorpt_correction_T_max 0.7762
_exptl_absorpt_correction_T_min 0.6805
_exptl_absorpt_correction_type multi-scan
_exptl_absorpt_process_details sadabs
_exptl_crystal_colour blue
_exptl_crystal_density_diffrn 1.585
_exptl_crystal_density_method 'not measured'
_exptl_crystal_description block
_exptl_crystal_F_000 796
_exptl_crystal_size_max 0.25
_exptl_crystal_size_mid 0.19
_exptl_crystal_size_min 0.16
_refine_diff_density_max 0.986
_refine_diff_density_min -1.500
_refine_diff_density_rms 0.159
_refine_ls_extinction_method none
_refine_ls_goodness_of_fit_ref 1.052
_refine_ls_hydrogen_treatment constr
_refine_ls_matrix_type full
_refine_ls_number_parameters 199
_refine_ls_number_reflns 3206
_refine_ls_number_restraints 0
_refine_ls_restrained_S_all 1.052
_refine_ls_R_factor_all 0.0572
_refine_ls_R_factor_gt 0.0454
_refine_ls_shift/su_max 0.001
_refine_ls_shift/su_mean 0.000
_refine_ls_structure_factor_coef Fsqd
_refine_ls_weighting_details 'calc w=1/[\s^2^(Fo^2^)+(0.0739P)^2^+0.0000P] where P=(Fo^2^+2Fc^2^)/3'
_refine_ls_weighting_scheme calc
_refine_ls_wR_factor_gt 0.1127
_refine_ls_wR_factor_ref 0.1176
_reflns_number_gt 2679
_reflns_number_total 3206
_reflns_threshold_expression >2sigma(I)
_cod_data_source_file c5dt00575b2.cif
_cod_data_source_block 1
_cod_depositor_comments 'Adding full bibliography for 7034537--7034538.cif.'
_cod_original_cell_volume 1633.1(12)
_cod_original_sg_symbol_H-M P2(1)/c
_cod_database_code 7034537

loop_
_symmetry_equiv_pos_as_xyz
'x, y, z'
'-x, y+1/2, -z+1/2'
'-x, -y, -z'
'x, -y-1/2, z-1/2'

loop_
_atom_site_label
_atom_site_type_symbol
_atom_site_fract_x
_atom_site_fract_y
_atom_site_fract_z
_atom_site_U_iso_or_equiv
_atom_site_adp_type
_atom_site_occupancy
_atom_site_symmetry_multiplicity
_atom_site_calc_flag
_atom_site_refinement_flags
Cu1 Cu 0.51038(4) 0.12907(3) 0.64797(3) 0.01501(15) Uani 1 1 d .
Cl1 Cl 0.68748(8) 0.01896(6) 0.62828(5) 0.0204(2) Uani 1 1 d .
Cl2 Cl 0.52943(9) 0.16610(6) 0.83487(5) 0.0205(2) Uani 1 1 d .
N1 N 0.6207(3) 0.2518(2) 0.62093(18) 0.0168(6) Uani 1 1 d .
N3 N 0.3454(3) 0.03126(19) 0.64367(18) 0.0156(5) Uani 1 1 d .
N2 N 0.3389(3) 0.22181(19) 0.60551(17) 0.0150(6) Uani 1 1 d .
C7 C 0.2192(3) 0.1838(2) 0.6574(2) 0.0196(7) Uani 1 1 d .
H7A H 0.1272 0.2117 0.6262 0.024 Uiso 1 1 calc R
H7B H 0.2347 0.2023 0.7294 0.024 Uiso 1 1 calc R
C1 C 0.3873(3) 0.3219(2) 0.6389(2) 0.0183(7) Uani 1 1 d .
H1C H 0.3800 0.3303 0.7112 0.022 Uiso 1 1 calc R
H1D H 0.3259 0.3710 0.6005 0.022 Uiso 1 1 calc R
C3 C 0.6015(4) 0.4272(3) 0.6088(2) 0.0211(7) Uani 1 1 d .
H3 H 0.5448 0.4839 0.6092 0.025 Uiso 1 1 calc R
C8 C 0.2158(3) 0.0733(2) 0.6471(2) 0.0187(7) Uani 1 1 d .
C12 C 0.3525(4) -0.0674(2) 0.6358(2) 0.0199(7) Uani 1 1 d .
H12 H 0.4423 -0.0971 0.6326 0.024 Uiso 1 1 calc R
C2 C 0.5419(3) 0.3350(2) 0.6207(2) 0.0185(7) Uani 1 1 d .
C4 C 0.7462(4) 0.4336(3) 0.5963(2) 0.0259(8) Uani 1 1 d .
H4 H 0.7885 0.4948 0.5873 0.031 Uiso 1 1 calc R
C5 C 0.8271(4) 0.3485(3) 0.5973(2) 0.0255(8) Uani 1 1 d .
H5 H 0.9255 0.3515 0.5902 0.031 Uiso 1 1 calc R
C10 C 0.0984(4) -0.0826(3) 0.6356(2) 0.0271(8) Uani 1 1 d .
H10 H 0.0148 -0.1210 0.6331 0.033 Uiso 1 1 calc R
C11 C 0.2306(4) -0.1258(3) 0.6323(2) 0.0232(7) Uani 1 1 d .
H11 H 0.2382 -0.1941 0.6277 0.028 Uiso 1 1 calc R
C9 C 0.0905(4) 0.0192(3) 0.6427(2) 0.0234(7) Uani 1 1 d .
H9 H 0.0015 0.0503 0.6445 0.028 Uiso 1 1 calc R
C6 C 0.7615(4) 0.2591(3) 0.6087(2) 0.0224(7) Uani 1 1 d .
H6 H 0.8165 0.2017 0.6079 0.027 Uiso 1 1 calc R
C13 C 0.3036(3) 0.2170(2) 0.4915(2) 0.0166(6) Uani 1 1 d .
H13A H 0.3875 0.2391 0.4611 0.020 Uiso 1 1 calc R
H13B H 0.2849 0.1487 0.4713 0.020 Uiso 1 1 calc R
C14 C 0.1779(4) 0.2767(2) 0.4509(2) 0.0194(7) Uani 1 1 d .
C15 C 0.0774(4) 0.3249(3) 0.4177(2) 0.0236(8) Uani 1 1 d .
H15 H -0.0024 0.3632 0.3913 0.028 Uiso 1 1 calc R
O1 O 0.8175(3) 0.4667(2) 0.36423(18) 0.0317(6) Uani 1 1 d .
H1B H 0.7525 0.4240 0.3716 0.048 Uiso 1 1 d R
H1A H 0.7936 0.4812 0.3013 0.048 Uiso 1 1 d R

loop_
_atom_site_aniso_label
_atom_site_aniso_U_11
_atom_site_aniso_U_22
_atom_site_aniso_U_33
_atom_site_aniso_U_23
_atom_site_aniso_U_13
_atom_site_aniso_U_12
Cu1 0.0183(2) 0.0161(2) 0.0100(2) 0.00001(13) -0.00029(15) 0.00122(15)
Cl1 0.0221(4) 0.0218(4) 0.0166(4) -0.0037(3) -0.0002(3) 0.0043(3)
Cl2 0.0280(4) 0.0236(5) 0.0092(4) -0.0014(3) 0.0008(3) -0.0016(3)
N1 0.0228(14) 0.0190(15) 0.0084(12) -0.0004(10) 0.0011(10) -0.0015(11)
N3 0.0190(14) 0.0159(14) 0.0107(12) 0.0018(10) -0.0021(9) 0.0001(11)
N2 0.0209(14) 0.0176(14) 0.0060(12) 0.0004(10) 0.0003(9) 0.0012(11)
C7 0.0184(17) 0.025(2) 0.0156(15) 0.0025(13) 0.0029(12) 0.0018(14)
C1 0.0249(17) 0.0148(17) 0.0146(15) -0.0014(12) 0.0002(12) 0.0029(13)
C3 0.033(2) 0.0185(18) 0.0110(15) -0.0015(12) -0.0015(13) -0.0004(15)
C8 0.0244(18) 0.0218(18) 0.0090(14) 0.0031(12) -0.0008(12) 0.0031(14)
C12 0.0271(19) 0.0226(18) 0.0084(14) 0.0001(12) -0.0030(12) 0.0023(14)
C2 0.0271(18) 0.0212(18) 0.0060(13) -0.0023(12) -0.0022(12) 0.0002(14)
C4 0.039(2) 0.024(2) 0.0133(16) -0.0011(13) 0.0013(14) -0.0102(16)
C5 0.0271(19) 0.033(2) 0.0157(16) -0.0010(14) 0.0013(13) -0.0088(16)
C10 0.027(2) 0.030(2) 0.0215(18) 0.0052(15) -0.0036(14) -0.0082(16)
C11 0.033(2) 0.0186(18) 0.0151(16) 0.0009(12) -0.0047(13) -0.0043(15)
C9 0.0209(18) 0.028(2) 0.0205(17) 0.0053(14) -0.0021(13) 0.0010(15)
C6 0.0239(18) 0.028(2) 0.0150(15) -0.0002(13) 0.0020(12) 0.0012(15)
C13 0.0244(17) 0.0162(17) 0.0082(14) -0.0010(12) -0.0012(11) 0.0013(13)
C14 0.0254(18) 0.0193(18) 0.0128(15) -0.0007(12) 0.0001(13) -0.0061(15)
C15 0.0250(19) 0.026(2) 0.0184(16) 0.0036(14) -0.0022(13) -0.0008(16)
O1 0.0328(15) 0.0386(16) 0.0205(12) 0.0028(11) -0.0080(10) 0.0033(12)

loop_
_atom_type_symbol
_atom_type_description
_atom_type_scat_dispersion_real
_atom_type_scat_dispersion_imag
_atom_type_scat_source
C C 0.0033 0.0016 'International Tables Vol C Tables 4.2.6.8 and 6.1.1.4'
H H 0.0000 0.0000 'International Tables Vol C Tables 4.2.6.8 and 6.1.1.4'
N N 0.0061 0.0033 'International Tables Vol C Tables 4.2.6.8 and 6.1.1.4'
O O 0.0106 0.0060 'International Tables Vol C Tables 4.2.6.8 and 6.1.1.4'
Cl Cl 0.1484 0.1585 'International Tables Vol C Tables 4.2.6.8 and 6.1.1.4'
Cu Cu 0.3201 1.2651 'International Tables Vol C Tables 4.2.6.8 and 6.1.1.4'

loop_
_geom_angle_atom_site_label_1
_geom_angle_atom_site_label_2
_geom_angle_atom_site_label_3
_geom_angle
N1 Cu1 N3 160.14(11)
N1 Cu1 N2 80.78(11)
N3 Cu1 N2 80.62(11)
N1 Cu1 Cl1 97.41(9)
N3 Cu1 Cl1 97.14(9)
N2 Cu1 Cl1 157.67(7)
N1 Cu1 Cl2 92.30(7)
N3 Cu1 Cl2 96.29(7)
N2 Cu1 Cl2 95.33(7)
Cl1 Cu1 Cl2 107.00(3)
C6 N1 C2 118.5(3)
C6 N1 Cu1 127.6(2)
C2 N1 Cu1 113.8(2)
C8 N3 C12 118.7(3)
C8 N3 Cu1 113.7(2)
C12 N3 Cu1 127.6(2)
C1 N2 C7 113.6(2)
C1 N2 C13 110.8(2)
C7 N2 C13 112.1(2)
C1 N2 Cu1 106.84(19)
C7 N2 Cu1 105.46(19)
C13 N2 Cu1 107.61(18)
N2 C7 C8 108.3(3)
N2 C7 H7A 110.0
C8 C7 H7A 110.0
N2 C7 H7B 110.0
C8 C7 H7B 110.0
H7A C7 H7B 108.4
N2 C1 C2 108.7(3)
N2 C1 H1C 110.0
C2 C1 H1C 110.0
N2 C1 H1D 110.0
C2 C1 H1D 110.0
H1C C1 H1D 108.3
C4 C3 C2 118.8(3)
C4 C3 H3 120.6
C2 C3 H3 120.6
N3 C8 C9 122.2(3)
N3 C8 C7 114.8(3)
C9 C8 C7 123.0(3)
N3 C12 C11 121.7(3)
N3 C12 H12 119.1
C11 C12 H12 119.1
N1 C2 C3 122.1(3)
N1 C2 C1 115.7(3)
C3 C2 C1 122.2(3)
C5 C4 C3 119.1(3)
C5 C4 H4 120.5
C3 C4 H4 120.5
C6 C5 C4 119.4(3)
C6 C5 H5 120.3
C4 C5 H5 120.3
C11 C10 C9 119.0(3)
C11 C10 H10 120.5
C9 C10 H10 120.5
C10 C11 C12 119.4(3)
C10 C11 H11 120.3
C12 C11 H11 120.3
C8 C9 C10 118.9(3)
C8 C9 H9 120.5
C10 C9 H9 120.5
N1 C6 C5 122.1(3)
N1 C6 H6 118.9
C5 C6 H6 118.9
C14 C13 N2 113.4(2)
C14 C13 H13A 108.9
N2 C13 H13A 108.9
C14 C13 H13B 108.9
N2 C13 H13B 108.9
H13A C13 H13B 107.7
C15 C14 C13 179.5(4)
C14 C15 H15 180.0
H1B O1 H1A 100.0

loop_
_geom_bond_atom_site_label_1
_geom_bond_atom_site_label_2
_geom_bond_distance
Cu1 N1 2.007(3)
Cu1 N3 2.017(3)
Cu1 N2 2.041(3)
Cu1 Cl1 2.2576(11)
Cu1 Cl2 2.4912(13)
N1 C6 1.340(4)
N1 C2 1.342(4)
N3 C8 1.336(4)
N3 C12 1.340(4)
N2 C1 1.473(4)
N2 C7 1.474(4)
N2 C13 1.492(4)
C7 C8 1.501(5)
C7 H7A 0.9700
C7 H7B 0.9700
C1 C2 1.495(5)
C1 H1C 0.9700
C1 H1D 0.9700
C3 C4 1.376(5)
C3 C2 1.381(5)
C3 H3 0.9300
C8 C9 1.367(5)
C12 C11 1.374(5)
C12 H12 0.9300
C4 C5 1.373(5)
C4 H4 0.9300
C5 C6 1.371(5)
C5 H5 0.9300
C10 C11 1.364(5)
C10 C9 1.382(5)
C10 H10 0.9300
C11 H11 0.9300
C9 H9 0.9300
C6 H6 0.9300
C13 C14 1.457(5)
C13 H13A 0.9700
C13 H13B 0.9700
C14 C15 1.171(5)
C15 H15 0.9300
O1 H1B 0.8500
O1 H1A 0.8501

loop_
_geom_torsion_atom_site_label_1
_geom_torsion_atom_site_label_2
_geom_torsion_atom_site_label_3
_geom_torsion_atom_site_label_4
_geom_torsion
N3 Cu1 N1 C6 -143.9(3)
N2 Cu1 N1 C6 -164.6(3)
Cl1 Cu1 N1 C6 -7.1(3)
Cl2 Cu1 N1 C6 100.3(2)
N3 Cu1 N1 C2 39.5(4)
N2 Cu1 N1 C2 18.8(2)
Cl1 Cu1 N1 C2 176.34(19)
Cl2 Cu1 N1 C2 -76.2(2)
N1 Cu1 N3 C8 -39.2(4)
N2 Cu1 N3 C8 -18.49(19)
Cl1 Cu1 N3 C8 -176.03(19)
Cl2 Cu1 N3 C8 75.90(19)
N1 Cu1 N3 C12 139.3(3)
N2 Cu1 N3 C12 160.0(3)
Cl1 Cu1 N3 C12 2.5(2)
Cl2 Cu1 N3 C12 -105.6(2)
N1 Cu1 N2 C1 -31.91(18)
N3 Cu1 N2 C1 155.08(19)
Cl1 Cu1 N2 C1 -119.0(2)
Cl2 Cu1 N2 C1 59.56(18)
N1 Cu1 N2 C7 -153.1(2)
N3 Cu1 N2 C7 33.93(18)
Cl1 Cu1 N2 C7 119.9(2)
Cl2 Cu1 N2 C7 -61.58(18)
N1 Cu1 N2 C13 87.1(2)
N3 Cu1 N2 C13 -85.9(2)
Cl1 Cu1 N2 C13 0.1(3)
Cl2 Cu1 N2 C13 178.62(18)
C1 N2 C7 C8 -160.0(2)
C13 N2 C7 C8 73.4(3)
Cu1 N2 C7 C8 -43.4(3)
C7 N2 C1 C2 155.0(2)
C13 N2 C1 C2 -77.8(3)
Cu1 N2 C1 C2 39.2(3)
C12 N3 C8 C9 -0.1(4)
Cu1 N3 C8 C9 178.5(2)
C12 N3 C8 C7 179.2(3)
Cu1 N3 C8 C7 -2.2(3)
N2 C7 C8 N3 31.2(3)
N2 C7 C8 C9 -149.5(3)
C8 N3 C12 C11 -0.7(4)
Cu1 N3 C12 C11 -179.1(2)
C6 N1 C2 C3 -0.3(4)
Cu1 N1 C2 C3 176.5(2)
C6 N1 C2 C1 -177.7(3)
Cu1 N1 C2 C1 -0.8(3)
C4 C3 C2 N1 0.3(4)
C4 C3 C2 C1 177.5(3)
N2 C1 C2 N1 -26.3(3)
N2 C1 C2 C3 156.4(3)
C2 C3 C4 C5 -0.8(4)
C3 C4 C5 C6 1.2(5)
C9 C10 C11 C12 -0.2(5)
N3 C12 C11 C10 0.8(5)
N3 C8 C9 C10 0.8(5)
C7 C8 C9 C10 -178.5(3)
C11 C10 C9 C8 -0.6(5)
C2 N1 C6 C5 0.8(4)
Cu1 N1 C6 C5 -175.6(2)
C4 C5 C6 N1 -1.3(5)
C1 N2 C13 C14 -66.2(3)
C7 N2 C13 C14 61.8(3)
Cu1 N2 C13 C14 177.3(2)
N2 C13 C14 C15 138(50)
